data_4517801
loop_
_publ_author_name
'Morad, Viktoriia'
'Yakunin, Sergii'
'Kovalenko, Maksym V.'

_publ_section_title
;
 Supramolecular Approach for Fine-Tuning of the Bright Luminescence from
 Zero-Dimensional Antimony(III) Halides
;
_journal_name_full 'ACS Materials Letters'
_journal_page_first 845
_journal_page_last 852
_journal_paper_doi 10.1021/acsmaterialslett.0c00174
_journal_year 2020
_chemical_formula_moiety '2(C12 H24 Cs O6), Br6 Cs Sb'
_chemical_formula_sum 'C24 H48 Br6 Cs3 O12 Sb'
_chemical_formula_weight 1528.56
_space_group_crystal_system orthorhombic
_space_group_IT_number 33
_space_group_name_Hall 'P 2c -2n'
_space_group_name_H-M_alt 'P n a 21'
_atom_sites_solution_hydrogens geom
_atom_sites_solution_primary direct
_audit_creation_date 2020-05-27
_audit_creation_method
;
Olex2 1.3
(compiled 2020.02.04 svn.rd84adfe8 for OlexSys, GUI svn.r6032)
;
_cell_angle_alpha 90
_cell_angle_beta 90
_cell_angle_gamma 90
_cell_formula_units_Z 4
_cell_length_a 31.9947(6)
_cell_length_b 9.10191(15)
_cell_length_c 14.9567(3)
_cell_measurement_reflns_used 26748
_cell_measurement_temperature 120.01(18)
_cell_measurement_theta_max 32.6180
_cell_measurement_theta_min 2.5440
_cell_volume 4355.58(14)
_computing_cell_refinement 'CrysAlisPro 1.171.40.67a (Rigaku OD, 2019)'
_computing_data_collection 'CrysAlisPro 1.171.40.67a (Rigaku OD, 2019)'
_computing_data_reduction 'CrysAlisPro 1.171.40.67a (Rigaku OD, 2019)'
_computing_molecular_graphics OLEX2
_computing_publication_material OLEX2
_computing_structure_refinement 'SHELXL-97 (Sheldrick, 2008)'
_computing_structure_solution 'SHELXS-97 (Sheldrick, 2008)'
_diffrn_ambient_environment N~2~
_diffrn_ambient_temperature 120.01(18)
_diffrn_detector 'CCD plate'
_diffrn_detector_area_resol_mean 16.0839
_diffrn_detector_type Sapphire3
_diffrn_measured_fraction_theta_full 0.999
_diffrn_measured_fraction_theta_max 0.967
_diffrn_measurement_details
;
List of Runs (angles in degrees, time in seconds):

  # Type    Start    End  Width  t~exp~   \w     \q     \k     \f   Frames
--------------------------------------------------------------------------
  1  \w    -28.00  37.00   1.00   30.00    --  -25.31  38.00 -60.00   65
  2  \w    -42.00  44.00   1.00   30.00    --  -25.31  77.00 150.00   86
  3  \w    -99.00 -53.00   1.00   30.00    --  -25.31 155.00-131.52   46
  4  \w    -83.00  -9.00   1.00   30.00    --  -25.31 129.00  18.17   74
  5  \w    -92.00   2.00   1.00   30.00    --  -25.31 -77.00-180.00   94
  6  \w    -88.00   3.00   1.00   30.00    --  -25.31 -19.00-180.00   91
  7  \w     34.00  80.00   1.00   30.00    --   25.77 179.00  90.00   46
  8  \w     -3.00  91.00   1.00   30.00    --   25.77  77.00 -60.00   94
  9  \w      7.00  85.00   1.00   30.00    --   25.77  57.00 150.00   78
 10  \w    -11.00  66.00   1.00   30.00    --   25.77 -99.00-120.00   77
 11  \w      4.00  94.00   1.00   30.00    --   25.77  77.00  30.00   90
;
_diffrn_measurement_device 'four-circle diffractometer'
_diffrn_measurement_device_type 'Xcalibur, Sapphire3'
_diffrn_measurement_method '\w scans'
_diffrn_orient_matrix_type 'CrysAlisPro convention (1999,Acta A55,543-557)'
_diffrn_orient_matrix_UB_11 -0.0020946000
_diffrn_orient_matrix_UB_12 -0.0110936000
_diffrn_orient_matrix_UB_13 0.0467240000
_diffrn_orient_matrix_UB_21 -0.0007194000
_diffrn_orient_matrix_UB_22 0.0771362000
_diffrn_orient_matrix_UB_23 0.0065985000
_diffrn_orient_matrix_UB_31 -0.0220580000
_diffrn_orient_matrix_UB_32 -0.0014509000
_diffrn_orient_matrix_UB_33 -0.0046421000
_diffrn_radiation_monochromator graphite
_diffrn_radiation_probe x-ray
_diffrn_radiation_type 'Mo K\a'
_diffrn_radiation_wavelength 0.71073
_diffrn_radiation_xray_symbol K-L~3~
_diffrn_reflns_av_R_equivalents 0.0610
_diffrn_reflns_av_unetI/netI 0.0427
_diffrn_reflns_Laue_measured_fraction_full 0.999
_diffrn_reflns_Laue_measured_fraction_max 0.967
_diffrn_reflns_limit_h_max 48
_diffrn_reflns_limit_h_min -46
_diffrn_reflns_limit_k_max 13
_diffrn_reflns_limit_k_min -13
_diffrn_reflns_limit_l_max 22
_diffrn_reflns_limit_l_min -22
_diffrn_reflns_number 92134
_diffrn_reflns_point_group_measured_fraction_full 0.999
_diffrn_reflns_point_group_measured_fraction_max 0.943
_diffrn_reflns_theta_full 25.242
_diffrn_reflns_theta_max 32.763
_diffrn_reflns_theta_min 2.326
_diffrn_source 'fine-focus sealed X-ray tube'
_diffrn_source_type 'Enhance (Mo) X-ray Source'
_exptl_absorpt_coefficient_mu 8.656
_exptl_absorpt_correction_T_max 0.10666
_exptl_absorpt_correction_T_min 0.07395
_exptl_absorpt_correction_type sphere
_exptl_absorpt_process_details
;
CrysAlisPro 1.171.40.67a (Rigaku Oxford Diffraction, 2019)
Spherical absorption correction
 using equivalent radius and absorption coefficient.
Empirical absorption correction using spherical harmonics,
 implemented in SCALE3 ABSPACK scaling algorithm.
;
_exptl_crystal_colour 'clear light colourless'
_exptl_crystal_colour_lustre clear
_exptl_crystal_colour_modifier light
_exptl_crystal_colour_primary colourless
_exptl_crystal_density_diffrn 2.331
_exptl_crystal_description sphere
_exptl_crystal_F_000 2856
_exptl_crystal_recrystallization_method
;
crystallized from dimethylformamide (solvent) 
and diethylether (antisolvent)
;
_exptl_crystal_size_max 0.919
_exptl_crystal_size_mid 0.325
_exptl_crystal_size_min 0.195
_exptl_crystal_size_rad 0.228
_refine_diff_density_max 0.904
_refine_diff_density_min -1.157
_refine_diff_density_rms 0.160
_refine_ls_abs_structure_details
;
 Refined as an inversion twin.
;
_refine_ls_abs_structure_Flack 0.494(14)
_refine_ls_extinction_method none
_refine_ls_goodness_of_fit_ref 1.106
_refine_ls_hydrogen_treatment constr
_refine_ls_matrix_type full
_refine_ls_number_parameters 416
_refine_ls_number_reflns 15190
_refine_ls_number_restraints 1
_refine_ls_restrained_S_all 1.106
_refine_ls_R_factor_all 0.0486
_refine_ls_R_factor_gt 0.0423
_refine_ls_shift/su_max 0.004
_refine_ls_shift/su_mean 0.000
_refine_ls_structure_factor_coef Fsqd
_refine_ls_weighting_details 'w=1/[\s^2^(Fo^2^)+(0.0409P)^2^+8.9033P] where P=(Fo^2^+2Fc^2^)/3'
_refine_ls_weighting_scheme calc
_refine_ls_wR_factor_gt 0.0936
_refine_ls_wR_factor_ref 0.0971
_reflns_Friedel_coverage 0.888
_reflns_Friedel_fraction_full 1.000
_reflns_Friedel_fraction_max 0.917
_reflns_number_gt 13815
_reflns_number_total 15190
_reflns_threshold_expression 'I > 2\s(I)'
_cod_data_source_file 1997953.cif
_cod_data_source_block 2
_cod_depositor_comments 'Adding full bibliography for 4517797--4517805.cif.'
_cod_original_cell_volume 4355.57(14)
_cod_database_code 4517801
_shelx_shelxl_version_number 2018/3
_chemical_oxdiff_formula 'Cs3 Sb Br6 C24 H48 O12'
_chemical_oxdiff_usercomment 'same crystal at 120K'
_shelx_space_group_comment
;
The symmetry employed for this shelxl refinement is uniquely defined
by the following loop, which should always be used as a source of
symmetry information in preference to the above space-group names.
They are only intended as comments.
;
_reflns_odcompleteness_completeness 99.95
_reflns_odcompleteness_iscentric 1
_reflns_odcompleteness_theta 30.44
_olex2_refinement_description
;
1. Twinned data refinement
 Scales: 0.506(14)
 0.494(14)
2. Fixed Uiso
 At 1.2 times of:
  All C(H,H) groups
3.a Secondary CH2 refined with riding coordinates:
 C1(H1A,H1B), C2(H2A,H2B), C3(H3A,H3B), C4(H4A,H4B), C5(H5A,H5B), C6(H6A,H6B),
 C7(H7A,H7B), C8(H8A,H8B), C9(H9A,H9B), C10(H10A,H10B), C11(H11A,H11B),
 C12(H12A,H12B), C13(H13A,H13B), C14(H14A,H14B), C15(H15A,H15B), C16(H16A,H16B),
  C17(H17A,H17B), C18(H18A,H18B), C19(H19A,H19B), C20(H20A,H20B), C21(H21A,
 H21B), C22(H22A,H22B), C23(H23A,H23B), C24(H24A,H24B)
;
_olex2_exptl_crystal_mounting_method tip-mounted
_olex2_submission_special_instructions 'No special instructions were received'
_oxdiff_exptl_absorpt_empirical_details
;
Empirical correction (ABSPACK) includes:
- Absorption correction using spherical harmonics
- Frame scaling
;
_oxdiff_exptl_absorpt_empirical_full_max 59.330
_oxdiff_exptl_absorpt_empirical_full_min 0.463

loop_
_space_group_symop_operation_xyz
'x, y, z'
'-x, -y, z+1/2'
'-x+1/2, y+1/2, z+1/2'
'x+1/2, -y+1/2, z'

loop_
_atom_site_label
_atom_site_type_symbol
_atom_site_fract_x
_atom_site_fract_y
_atom_site_fract_z
_atom_site_U_iso_or_equiv
_atom_site_adp_type
_atom_site_occupancy
_atom_site_site_symmetry_order
_atom_site_calc_flag
_atom_site_refinement_flags_posn
_atom_site_refinement_flags_adp
_atom_site_refinement_flags_occupancy
_atom_site_disorder_assembly
_atom_site_disorder_group
Cs1 Cs 0.74278(2) -0.06494(4) 0.80104(5) 0.01973(8) Uani 1 1 d . . . . .
Cs2 Cs 1.01585(2) 0.19633(4) 0.80491(5) 0.01889(8) Uani 1 1 d . . . . .
Cs3 Cs 0.87012(2) -0.41204(4) 0.80574(7) 0.03012(10) Uani 1 1 d . . . . .
Sb1 Sb 0.87850(2) 0.08546(4) 0.80606(5) 0.01428(7) Uani 1 1 d . . . . .
Br1 Br 0.80795(2) 0.26012(7) 0.79998(9) 0.02469(14) Uani 1 1 d . . . . .
Br2 Br 0.83978(3) -0.09447(12) 0.93715(6) 0.0235(2) Uani 1 1 d . . . . .
Br3 Br 0.84312(3) -0.09086(11) 0.67236(6) 0.0218(2) Uani 1 1 d . . . . .
Br4 Br 0.91472(3) 0.27900(11) 0.93185(6) 0.0223(2) Uani 1 1 d . . . . .
Br5 Br 0.91629(3) 0.27238(12) 0.68095(6) 0.0231(2) Uani 1 1 d . . . . .
Br6 Br 0.94718(2) -0.11388(7) 0.80819(9) 0.02105(12) Uani 1 1 d . . . . .
O1 O 0.67265(17) 0.1658(6) 0.8339(4) 0.0243(12) Uani 1 1 d . . . . .
O2 O 0.66841(19) 0.0269(7) 0.6608(4) 0.0284(12) Uani 1 1 d . . . . .
O3 O 0.71680(19) -0.2317(7) 0.6295(4) 0.0301(13) Uani 1 1 d . . . . .
O4 O 0.75151(18) -0.3984(6) 0.7738(4) 0.0262(12) Uani 1 1 d . . . . .
O5 O 0.70113(18) -0.3043(6) 0.9254(4) 0.0235(11) Uani 1 1 d . . . . .
O6 O 0.69982(18) -0.0063(6) 0.9857(4) 0.0236(11) Uani 1 1 d . . . . .
O7 O 1.0371(2) 0.3580(8) 0.9781(4) 0.0247(14) Uani 1 1 d . . . . .
O8 O 1.0733(2) 0.0788(7) 0.9658(4) 0.0232(14) Uani 1 1 d . . . . .
O9 O 1.07610(15) -0.0679(5) 0.7980(6) 0.0260(11) Uani 1 1 d . . . . .
O10 O 1.0761(2) 0.1110(7) 0.6425(5) 0.0241(14) Uani 1 1 d . . . . .
O11 O 1.0411(2) 0.3927(8) 0.6458(4) 0.0234(14) Uani 1 1 d . . . . .
O12 O 1.04222(15) 0.5314(6) 0.8190(4) 0.0227(13) Uani 1 1 d . . . . .
C1 C 0.6461(3) 0.2099(9) 0.7613(6) 0.0282(17) Uani 1 1 d . . . . .
H1A H 0.639281 0.313413 0.766366 0.034 Uiso 1 1 calc R U . . .
H1B H 0.620238 0.154085 0.762495 0.034 Uiso 1 1 calc R U . . .
C2 C 0.6693(3) 0.1813(11) 0.6752(6) 0.031(2) Uani 1 1 d . . . . .
H2A H 0.655830 0.232113 0.625996 0.037 Uiso 1 1 calc R U . . .
H2B H 0.697872 0.215641 0.679871 0.037 Uiso 1 1 calc R U . . .
C3 C 0.6855(3) -0.0131(12) 0.5771(7) 0.037(2) Uani 1 1 d . . . . .
H3A H 0.713540 0.026545 0.571695 0.045 Uiso 1 1 calc R U . . .
H3B H 0.668602 0.027970 0.529420 0.045 Uiso 1 1 calc R U . . .
C4 C 0.6869(3) -0.1757(12) 0.5683(6) 0.035(2) Uani 1 1 d . . . . .
H4A H 0.659604 -0.217023 0.581003 0.042 Uiso 1 1 calc R U . . .
H4B H 0.694605 -0.202557 0.507686 0.042 Uiso 1 1 calc R U . . .
C5 C 0.7203(3) -0.3870(10) 0.6234(6) 0.0296(18) Uani 1 1 d . . . . .
H5A H 0.725882 -0.415796 0.562129 0.036 Uiso 1 1 calc R U . . .
H5B H 0.694465 -0.433034 0.642398 0.036 Uiso 1 1 calc R U . . .
C6 C 0.7558(3) -0.4351(10) 0.6832(6) 0.0290(17) Uani 1 1 d . . . . .
H6A H 0.758691 -0.540864 0.678436 0.035 Uiso 1 1 calc R U . . .
H6B H 0.781476 -0.391541 0.660995 0.035 Uiso 1 1 calc R U . . .
C7 C 0.7209(2) -0.4854(8) 0.8198(6) 0.027(2) Uani 1 1 d . . . . .
H7A H 0.727842 -0.588760 0.813889 0.032 Uiso 1 1 calc R U . . .
H7B H 0.693624 -0.469594 0.793385 0.032 Uiso 1 1 calc R U . . .
C8 C 0.7199(3) -0.4445(9) 0.9155(6) 0.0296(18) Uani 1 1 d . . . . .
H8A H 0.704135 -0.517074 0.948878 0.036 Uiso 1 1 calc R U . . .
H8B H 0.748169 -0.442246 0.939147 0.036 Uiso 1 1 calc R U . . .
C9 C 0.6964(3) -0.2623(10) 1.0154(6) 0.0299(18) Uani 1 1 d . . . . .
H9A H 0.723701 -0.254004 1.043316 0.036 Uiso 1 1 calc R U . . .
H9B H 0.680646 -0.336714 1.047303 0.036 Uiso 1 1 calc R U . . .
C10 C 0.6740(3) -0.1174(10) 1.0213(6) 0.0272(17) Uani 1 1 d . . . . .
H10A H 0.648036 -0.122115 0.987989 0.033 Uiso 1 1 calc R U . . .
H10B H 0.667448 -0.095391 1.083182 0.033 Uiso 1 1 calc R U . . .
C11 C 0.6816(3) 0.1375(9) 0.9902(6) 0.0283(17) Uani 1 1 d . . . . .
H11A H 0.703847 0.209811 0.988758 0.034 Uiso 1 1 calc R U . . .
H11B H 0.667285 0.147522 1.047066 0.034 Uiso 1 1 calc R U . . .
C12 C 0.6516(3) 0.1708(10) 0.9173(7) 0.0302(19) Uani 1 1 d . . . . .
H12A H 0.629049 0.099456 0.917741 0.036 Uiso 1 1 calc R U . . .
H12B H 0.639603 0.267542 0.926276 0.036 Uiso 1 1 calc R U . . .
C13 C 1.0184(3) 0.5702(11) 0.8962(6) 0.0250(18) Uani 1 1 d . . . . .
H13A H 0.990689 0.527388 0.892087 0.030 Uiso 1 1 calc R U . . .
H13B H 1.015423 0.676086 0.899388 0.030 Uiso 1 1 calc R U . . .
C14 C 1.0398(3) 0.5152(11) 0.9781(6) 0.029(2) Uani 1 1 d . . . . .
H14A H 1.068881 0.545723 0.978049 0.035 Uiso 1 1 calc R U . . .
H14B H 1.026473 0.554849 1.031098 0.035 Uiso 1 1 calc R U . . .
C15 C 1.0569(3) 0.2910(11) 1.0518(6) 0.0259(19) Uani 1 1 d . . . . .
H15A H 1.044745 0.326266 1.107242 0.031 Uiso 1 1 calc R U . . .
H15B H 1.086481 0.314522 1.051967 0.031 Uiso 1 1 calc R U . . .
C16 C 1.0509(3) 0.1309(14) 1.0437(7) 0.033(2) Uani 1 1 d . . . . .
H16A H 1.061328 0.082168 1.096924 0.040 Uiso 1 1 calc R U . . .
H16B H 1.021397 0.108721 1.037801 0.040 Uiso 1 1 calc R U . . .
C17 C 1.0709(4) -0.0742(12) 0.9559(8) 0.035(2) Uani 1 1 d . . . . .
H17A H 1.041951 -0.103610 0.949184 0.042 Uiso 1 1 calc R U . . .
H17B H 1.082047 -0.121801 1.008848 0.042 Uiso 1 1 calc R U . . .
C18 C 1.0952(4) -0.1208(13) 0.8760(7) 0.028(2) Uani 1 1 d . . . . .
H18A H 1.123492 -0.082855 0.879964 0.034 Uiso 1 1 calc R U . . .
H18B H 1.096697 -0.227143 0.873800 0.034 Uiso 1 1 calc R U . . .
C19 C 1.0990(4) -0.1029(12) 0.7185(7) 0.029(2) Uani 1 1 d . . . . .
H19A H 1.102269 -0.208517 0.713528 0.035 Uiso 1 1 calc R U . . .
H19B H 1.126577 -0.058930 0.721164 0.035 Uiso 1 1 calc R U . . .
C20 C 1.0759(4) -0.0456(12) 0.6391(7) 0.033(2) Uani 1 1 d . . . . .
H20A H 1.089234 -0.078981 0.584527 0.040 Uiso 1 1 calc R U . . .
H20B H 1.047354 -0.081578 0.639593 0.040 Uiso 1 1 calc R U . . .
C21 C 1.0578(3) 0.1723(13) 0.5666(7) 0.030(2) Uani 1 1 d . . . . .
H21A H 1.028244 0.148301 0.564746 0.036 Uiso 1 1 calc R U . . .
H21B H 1.070882 0.133258 0.513174 0.036 Uiso 1 1 calc R U . . .
C22 C 1.0635(3) 0.3380(11) 0.5703(6) 0.0275(19) Uani 1 1 d . . . . .
H22A H 1.092911 0.361867 0.575749 0.033 Uiso 1 1 calc R U . . .
H22B H 1.052895 0.382539 0.515921 0.033 Uiso 1 1 calc R U . . .
C23 C 1.0480(3) 0.5435(11) 0.6614(7) 0.029(2) Uani 1 1 d . . . . .
H23A H 1.039246 0.599752 0.609560 0.035 Uiso 1 1 calc R U . . .
H23B H 1.077560 0.561017 0.670914 0.035 Uiso 1 1 calc R U . . .
C24 C 1.0243(3) 0.5913(11) 0.7404(6) 0.029(2) Uani 1 1 d . . . . .
H24A H 1.024426 0.697677 0.743903 0.035 Uiso 1 1 calc R U . . .
H24B H 0.995459 0.559057 0.735115 0.035 Uiso 1 1 calc R U . . .

loop_
_atom_site_aniso_label
_atom_site_aniso_U_11
_atom_site_aniso_U_22
_atom_site_aniso_U_33
_atom_site_aniso_U_23
_atom_site_aniso_U_13
_atom_site_aniso_U_12
Cs1 0.01983(15) 0.01781(15) 0.02154(19) -0.0013(3) -0.0003(2) -0.00019(12)
Cs2 0.02080(15) 0.01679(15) 0.01909(17) 0.0001(3) 0.0004(3) -0.00122(12)
Cs3 0.0437(2) 0.01411(16) 0.0326(2) -0.0006(3) -0.0004(4) -0.00129(15)
Sb1 0.01770(15) 0.01135(14) 0.01380(17) -0.0005(3) -0.0009(2) 0.00011(11)
Br1 0.0213(3) 0.0158(2) 0.0370(4) 0.0012(5) -0.0012(4) 0.0026(2)
Br2 0.0268(5) 0.0240(5) 0.0195(5) 0.0019(4) 0.0019(3) 0.0005(4)
Br3 0.0273(4) 0.0191(4) 0.0191(4) -0.0040(3) -0.0029(3) -0.0010(3)
Br4 0.0299(5) 0.0210(5) 0.0158(4) -0.0017(3) -0.0022(4) -0.0030(4)
Br5 0.0285(5) 0.0243(5) 0.0167(4) 0.0029(4) 0.0010(4) -0.0015(4)
Br6 0.0204(2) 0.0166(2) 0.0262(3) 0.0010(5) 0.0008(4) 0.00209(19)
O1 0.024(3) 0.023(3) 0.026(3) 0.001(2) -0.002(2) 0.004(2)
O2 0.034(3) 0.028(3) 0.024(3) 0.004(2) 0.001(2) 0.006(2)
O3 0.026(3) 0.032(3) 0.032(3) -0.007(3) -0.010(3) 0.005(2)
O4 0.030(3) 0.021(3) 0.028(3) -0.007(2) 0.000(2) -0.001(2)
O5 0.032(3) 0.019(2) 0.020(3) 0.002(2) -0.002(2) 0.002(2)
O6 0.030(3) 0.018(3) 0.023(3) -0.003(2) 0.001(2) 0.001(2)
O7 0.035(3) 0.023(3) 0.016(3) -0.002(2) -0.001(2) -0.003(3)
O8 0.029(3) 0.022(3) 0.019(3) 0.005(2) 0.000(2) -0.007(2)
O9 0.027(2) 0.021(2) 0.031(3) 0.002(3) -0.003(3) 0.0045(17)
O10 0.031(3) 0.019(3) 0.022(3) -0.008(2) -0.003(2) -0.002(2)
O11 0.024(3) 0.024(3) 0.022(3) -0.001(2) 0.005(2) -0.004(2)
O12 0.019(2) 0.021(2) 0.028(4) -0.003(2) 0.004(2) 0.0032(17)
C1 0.031(4) 0.020(3) 0.034(5) 0.003(3) -0.013(3) 0.003(3)
C2 0.039(5) 0.029(4) 0.025(5) 0.011(4) -0.011(4) -0.002(4)
C3 0.036(5) 0.053(6) 0.023(5) 0.007(4) 0.001(4) 0.009(4)
C4 0.035(5) 0.045(6) 0.024(4) -0.007(4) -0.004(4) 0.014(4)
C5 0.027(4) 0.037(5) 0.025(4) -0.012(4) -0.001(3) 0.004(3)
C6 0.027(4) 0.026(4) 0.034(5) -0.009(3) 0.000(3) 0.005(3)
C7 0.025(3) 0.018(3) 0.036(6) -0.002(3) 0.001(3) -0.002(2)
C8 0.042(5) 0.019(3) 0.028(4) 0.006(3) -0.001(4) 0.006(3)
C9 0.043(5) 0.025(4) 0.022(4) 0.001(3) 0.002(4) -0.003(4)
C10 0.034(4) 0.023(4) 0.024(4) -0.003(3) 0.012(3) -0.006(3)
C11 0.037(4) 0.021(4) 0.027(4) -0.011(3) -0.002(3) 0.005(3)
C12 0.036(5) 0.022(4) 0.033(5) -0.002(3) 0.001(4) 0.014(4)
C13 0.023(4) 0.022(4) 0.030(5) -0.007(4) 0.003(3) 0.004(3)
C14 0.029(4) 0.032(5) 0.026(4) -0.017(4) -0.003(3) 0.000(4)
C15 0.022(4) 0.039(6) 0.017(4) -0.002(4) 0.001(3) -0.004(4)
C16 0.025(4) 0.052(7) 0.023(5) 0.009(4) 0.004(3) -0.006(4)
C17 0.040(5) 0.022(5) 0.043(6) 0.013(4) 0.001(4) 0.003(4)
C18 0.031(5) 0.021(4) 0.033(5) 0.002(4) -0.004(4) 0.002(4)
C19 0.028(5) 0.018(4) 0.042(6) -0.009(4) 0.010(4) 0.000(3)
C20 0.043(6) 0.029(5) 0.028(5) -0.014(4) -0.007(4) -0.005(4)
C21 0.026(4) 0.048(7) 0.016(4) -0.008(4) -0.002(3) -0.006(4)
C22 0.026(4) 0.035(5) 0.022(4) 0.005(4) -0.001(3) -0.003(4)
C23 0.022(4) 0.033(5) 0.033(5) 0.010(4) -0.001(3) 0.003(3)
C24 0.030(5) 0.024(5) 0.033(5) 0.008(4) 0.003(4) 0.004(3)

loop_
_atom_type_symbol
_atom_type_description
_atom_type_scat_dispersion_real
_atom_type_scat_dispersion_imag
_atom_type_scat_source
C C 0.0033 0.0016 'International Tables Vol C Tables 4.2.6.8 and 6.1.1.4'
H H 0.0000 0.0000 'International Tables Vol C Tables 4.2.6.8 and 6.1.1.4'
Br Br -0.2901 2.4595 'International Tables Vol C Tables 4.2.6.8 and 6.1.1.4'
Cs Cs -0.3680 2.1192 'International Tables Vol C Tables 4.2.6.8 and 6.1.1.4'
O O 0.0106 0.0060 'International Tables Vol C Tables 4.2.6.8 and 6.1.1.4'
Sb Sb -0.5866 1.5461 'International Tables Vol C Tables 4.2.6.8 and 6.1.1.4'

loop_
_exptl_crystal_face_index_h
_exptl_crystal_face_index_k
_exptl_crystal_face_index_l
_exptl_crystal_face_perp_dist
0 0 -1 0.1257
0 0 1 0.1995
1 0 0 0.4206
-1 0 0 0.4986
-2 0 -1 0.2717
0 1 0 0.0984
0 -1 0 0.0967
0 1 -2 0.1404
1 2 -2 0.1253
0 2 1 0.1152
-2 2 1 0.2309

loop_
_geom_angle_atom_site_label_1
_geom_angle_atom_site_label_2
_geom_angle_atom_site_label_3
_geom_angle
_geom_angle_site_symmetry_1
_geom_angle_site_symmetry_3
_geom_angle_publ_flag
O1 Cs1 O2 53.56(15) . . ?
O1 Cs1 O5 93.92(15) . . ?
O1 Cs1 O6 55.19(14) . . ?
O3 Cs1 O1 105.55(15) . . ?
O3 Cs1 O2 53.13(16) . . ?
O3 Cs1 O5 92.10(17) . . ?
O3 Cs1 O6 134.19(16) . . ?
O4 Cs1 O1 138.81(15) . . ?
O4 Cs1 O2 103.45(16) . . ?
O4 Cs1 O3 55.28(16) . . ?
O4 Cs1 O5 55.66(15) . . ?
O4 Cs1 O6 108.98(15) . . ?
O5 Cs1 O2 104.26(15) . . ?
O6 Cs1 O2 101.67(16) . . ?
O6 Cs1 O5 54.06(15) . . ?
O7 Cs2 O8 52.99(19) . . ?
O7 Cs2 O9 105.4(2) . . ?
O7 Cs2 O10 128.84(18) . . ?
O7 Cs2 O11 108.47(18) . . ?
O7 Cs2 O12 54.65(17) . . ?
O9 Cs2 O8 53.7(2) . . ?
O9 Cs2 O10 53.7(2) . . ?
O9 Cs2 O12 125.86(13) . . ?
O10 Cs2 O8 98.22(14) . . ?
O11 Cs2 O8 128.39(17) . . ?
O11 Cs2 O9 105.20(19) . . ?
O11 Cs2 O10 52.88(18) . . ?
O11 Cs2 O12 54.84(17) . . ?
O12 Cs2 O8 96.79(16) . . ?
O12 Cs2 O10 97.10(16) . . ?
Sb1 Cs3 Cs1 55.600(8) . . ?
Br1 Cs3 Cs1 94.085(14) 1_545 . ?
Br1 Cs3 Sb1 149.675(17) 1_545 . ?
Br1 Cs3 Br2 121.83(3) 1_545 . ?
Br1 Cs3 Br3 121.53(3) 1_545 . ?
Br1 Cs3 Br4 65.86(2) 1_545 1_545 ?
Br1 Cs3 Br5 64.34(2) 1_545 1_545 ?
Br1 Cs3 Br6 171.40(2) 1_545 . ?
Br2 Cs3 Cs1 46.190(18) . . ?
Br2 Cs3 Sb1 38.726(19) . . ?
Br2 Cs3 Br3 66.038(16) . . ?
Br2 Cs3 Br4 115.83(3) . 1_545 ?
Br2 Cs3 Br5 172.11(3) . 1_545 ?
Br2 Cs3 Br6 65.47(2) . . ?
Br3 Cs3 Cs1 46.645(18) . . ?
Br3 Cs3 Sb1 38.144(18) . . ?
Br3 Cs3 Br4 170.85(3) . 1_545 ?
Br3 Cs3 Br5 115.96(3) . 1_545 ?
Br3 Cs3 Br6 64.60(2) . . ?
Br4 Cs3 Cs1 141.52(3) 1_545 . ?
Br4 Cs3 Sb1 137.78(3) 1_545 . ?
Br4 Cs3 Br5 60.904(16) 1_545 1_545 ?
Br5 Cs3 Cs1 141.07(3) 1_545 . ?
Br5 Cs3 Sb1 138.23(3) 1_545 . ?
Br6 Cs3 Cs1 94.469(13) . . ?
Br6 Cs3 Sb1 38.869(11) . . ?
Br6 Cs3 Br4 107.47(3) . 1_545 ?
Br6 Cs3 Br5 107.98(3) . 1_545 ?
Br1 Sb1 Cs3 121.749(18) . . ?
Br1 Sb1 Br2 89.90(3) . . ?
Br1 Sb1 Br3 88.63(3) . . ?
Br1 Sb1 Br4 89.90(3) . . ?
Br1 Sb1 Br5 88.92(3) . . ?
Br1 Sb1 Br6 175.44(3) . . ?
Br2 Sb1 Cs3 53.07(2) . . ?
Br2 Sb1 Br6 87.79(3) . . ?
Br3 Sb1 Cs3 53.40(2) . . ?
Br3 Sb1 Br2 89.21(2) . . ?
Br3 Sb1 Br4 175.99(4) . . ?
Br3 Sb1 Br5 92.61(4) . . ?
Br3 Sb1 Br6 87.41(3) . . ?
Br4 Sb1 Cs3 130.33(3) . . ?
Br4 Sb1 Br2 94.52(4) . . ?
Br4 Sb1 Br6 94.20(3) . . ?
Br5 Sb1 Cs3 129.10(3) . . ?
Br5 Sb1 Br2 177.81(4) . . ?
Br5 Sb1 Br4 83.64(2) . . ?
Br5 Sb1 Br6 93.51(3) . . ?
Br6 Sb1 Cs3 53.845(15) . . ?
Cs3 Br1 Cs1 177.80(4) 1_565 . ?
Sb1 Br1 Cs1 90.007(18) . . ?
Sb1 Br1 Cs3 91.42(2) . 1_565 ?
Cs3 Br2 Cs1 89.10(3) . . ?
Sb1 Br2 Cs1 86.81(3) . . ?
Sb1 Br2 Cs3 88.21(3) . . ?
Cs3 Br3 Cs1 88.42(3) . . ?
Sb1 Br3 Cs1 86.76(3) . . ?
Sb1 Br3 Cs3 88.45(3) . . ?
Cs3 Br4 Cs2 102.96(3) 1_565 . ?
Sb1 Br4 Cs2 83.91(3) . . ?
Sb1 Br4 Cs3 88.63(3) . 1_565 ?
Cs3 Br5 Cs2 103.36(3) 1_565 . ?
Sb1 Br5 Cs2 85.66(3) . . ?
Sb1 Br5 Cs3 87.85(3) . 1_565 ?
Cs2 Br6 Cs3 175.43(2) . . ?
Sb1 Br6 Cs2 88.335(17) . . ?
Sb1 Br6 Cs3 87.286(18) . . ?
C1 O1 Cs1 119.7(5) . . ?
C12 O1 Cs1 120.2(5) . . ?
C12 O1 C1 112.0(7) . . ?
C2 O2 Cs1 98.1(5) . . ?
C3 O2 Cs1 102.7(5) . . ?
C3 O2 C2 112.5(7) . . ?
C4 O3 Cs1 122.7(5) . . ?
C4 O3 C5 111.7(7) . . ?
C5 O3 Cs1 121.3(5) . . ?
C6 O4 Cs1 111.8(5) . . ?
C6 O4 C7 113.5(6) . . ?
C7 O4 Cs1 114.8(4) . . ?
C8 O5 Cs1 112.3(5) . . ?
C9 O5 Cs1 114.9(5) . . ?
C9 O5 C8 112.9(6) . . ?
C10 O6 Cs1 117.9(5) . . ?
C10 O6 C11 113.5(7) . . ?
C11 O6 Cs1 112.1(5) . . ?
C14 O7 Cs2 119.6(5) . . ?
C15 O7 Cs2 123.7(6) . . ?
C15 O7 C14 113.8(7) . . ?
C16 O8 Cs2 102.1(6) . . ?
C17 O8 Cs2 102.7(6) . . ?
C17 O8 C16 112.5(8) . . ?
C18 O9 Cs2 120.8(6) . . ?
C18 O9 C19 113.0(6) . . ?
C19 O9 Cs2 121.4(6) . . ?
C20 O10 Cs2 105.5(6) . . ?
C21 O10 Cs2 105.6(6) . . ?
C21 O10 C20 111.7(8) . . ?
C22 O11 Cs2 122.7(5) . . ?
C23 O11 Cs2 118.6(5) . . ?
C23 O11 C22 113.1(7) . . ?
C13 O12 Cs2 98.6(5) . . ?
C24 O12 Cs2 101.9(5) . . ?
C24 O12 C13 111.1(6) . . ?
O1 C1 H1A 110.2 . . ?
O1 C1 H1B 110.2 . . ?
O1 C1 C2 107.8(7) . . ?
H1A C1 H1B 108.5 . . ?
C2 C1 H1A 110.2 . . ?
C2 C1 H1B 110.2 . . ?
Cs1 C2 H2A 160.5 . . ?
Cs1 C2 H2B 64.2 . . ?
O2 C2 Cs1 59.9(4) . . ?
O2 C2 C1 106.9(7) . . ?
O2 C2 H2A 110.3 . . ?
O2 C2 H2B 110.3 . . ?
C1 C2 Cs1 89.1(5) . . ?
C1 C2 H2A 110.3 . . ?
C1 C2 H2B 110.3 . . ?
H2A C2 H2B 108.6 . . ?
O2 C3 H3A 109.6 . . ?
O2 C3 H3B 109.6 . . ?
O2 C3 C4 110.3(8) . . ?
H3A C3 H3B 108.1 . . ?
C4 C3 H3A 109.6 . . ?
C4 C3 H3B 109.6 . . ?
O3 C4 C3 108.7(8) . . ?
O3 C4 H4A 109.9 . . ?
O3 C4 H4B 109.9 . . ?
C3 C4 H4A 109.9 . . ?
C3 C4 H4B 109.9 . . ?
H4A C4 H4B 108.3 . . ?
O3 C5 H5A 110.1 . . ?
O3 C5 H5B 110.1 . . ?
O3 C5 C6 108.1(7) . . ?
H5A C5 H5B 108.4 . . ?
C6 C5 H5A 110.1 . . ?
C6 C5 H5B 110.1 . . ?
O4 C6 C5 115.4(7) . . ?
O4 C6 H6A 108.4 . . ?
O4 C6 H6B 108.4 . . ?
C5 C6 H6A 108.4 . . ?
C5 C6 H6B 108.4 . . ?
H6A C6 H6B 107.5 . . ?
O4 C7 H7A 109.7 . . ?
O4 C7 H7B 109.7 . . ?
O4 C7 C8 109.9(6) . . ?
H7A C7 H7B 108.2 . . ?
C8 C7 H7A 109.7 . . ?
C8 C7 H7B 109.7 . . ?
O5 C8 C7 109.7(7) . . ?
O5 C8 H8A 109.7 . . ?
O5 C8 H8B 109.7 . . ?
C7 C8 H8A 109.7 . . ?
C7 C8 H8B 109.7 . . ?
H8A C8 H8B 108.2 . . ?
O5 C9 H9A 109.6 . . ?
O5 C9 H9B 109.6 . . ?
O5 C9 C10 110.2(7) . . ?
H9A C9 H9B 108.1 . . ?
C10 C9 H9A 109.6 . . ?
C10 C9 H9B 109.6 . . ?
O6 C10 C9 109.1(7) . . ?
O6 C10 H10A 109.9 . . ?
O6 C10 H10B 109.9 . . ?
C9 C10 H10A 109.9 . . ?
C9 C10 H10B 109.9 . . ?
H10A C10 H10B 108.3 . . ?
O6 C11 H11A 108.6 . . ?
O6 C11 H11B 108.6 . . ?
O6 C11 C12 114.5(7) . . ?
H11A C11 H11B 107.6 . . ?
C12 C11 H11A 108.6 . . ?
C12 C11 H11B 108.6 . . ?
O1 C12 C11 109.4(8) . . ?
O1 C12 H12A 109.8 . . ?
O1 C12 H12B 109.8 . . ?
C11 C12 H12A 109.8 . . ?
C11 C12 H12B 109.8 . . ?
H12A C12 H12B 108.2 . . ?
Cs2 C13 H13A 65.4 . . ?
Cs2 C13 H13B 159.8 . . ?
O12 C13 Cs2 58.8(4) . . ?
O12 C13 H13A 109.7 . . ?
O12 C13 H13B 109.7 . . ?
O12 C13 C14 109.6(7) . . ?
H13A C13 H13B 108.2 . . ?
C14 C13 Cs2 90.3(5) . . ?
C14 C13 H13A 109.7 . . ?
C14 C13 H13B 109.7 . . ?
O7 C14 C13 107.8(7) . . ?
O7 C14 H14A 110.1 . . ?
O7 C14 H14B 110.1 . . ?
C13 C14 H14A 110.1 . . ?
C13 C14 H14B 110.1 . . ?
H14A C14 H14B 108.5 . . ?
O7 C15 H15A 110.2 . . ?
O7 C15 H15B 110.2 . . ?
O7 C15 C16 107.7(8) . . ?
H15A C15 H15B 108.5 . . ?
C16 C15 H15A 110.2 . . ?
C16 C15 H15B 110.2 . . ?
O8 C16 C15 109.0(8) . . ?
O8 C16 H16A 109.9 . . ?
O8 C16 H16B 109.9 . . ?
C15 C16 H16A 109.9 . . ?
C15 C16 H16B 109.9 . . ?
H16A C16 H16B 108.3 . . ?
O8 C17 H17A 109.7 . . ?
O8 C17 H17B 109.7 . . ?
O8 C17 C18 109.8(9) . . ?
H17A C17 H17B 108.2 . . ?
C18 C17 H17A 109.7 . . ?
C18 C17 H17B 109.7 . . ?
O9 C18 C17 110.1(9) . . ?
O9 C18 H18A 109.6 . . ?
O9 C18 H18B 109.6 . . ?
C17 C18 H18A 109.6 . . ?
C17 C18 H18B 109.6 . . ?
H18A C18 H18B 108.2 . . ?
O9 C19 H19A 109.8 . . ?
O9 C19 H19B 109.8 . . ?
O9 C19 C20 109.2(9) . . ?
H19A C19 H19B 108.3 . . ?
C20 C19 H19A 109.8 . . ?
C20 C19 H19B 109.8 . . ?
O10 C20 C19 108.6(8) . . ?
O10 C20 H20A 110.0 . . ?
O10 C20 H20B 110.0 . . ?
C19 C20 H20A 110.0 . . ?
C19 C20 H20B 110.0 . . ?
H20A C20 H20B 108.4 . . ?
O10 C21 H21A 110.0 . . ?
O10 C21 H21B 110.0 . . ?
O10 C21 C22 108.5(8) . . ?
H21A C21 H21B 108.4 . . ?
C22 C21 H21A 110.0 . . ?
C22 C21 H21B 110.0 . . ?
O11 C22 C21 108.4(8) . . ?
O11 C22 H22A 110.0 . . ?
O11 C22 H22B 110.0 . . ?
C21 C22 H22A 110.0 . . ?
C21 C22 H22B 110.0 . . ?
H22A C22 H22B 108.4 . . ?
O11 C23 H23A 109.7 . . ?
O11 C23 H23B 109.7 . . ?
O11 C23 C24 109.9(8) . . ?
H23A C23 H23B 108.2 . . ?
C24 C23 H23A 109.7 . . ?
C24 C23 H23B 109.7 . . ?
Cs2 C24 H24A 161.5 . . ?
Cs2 C24 H24B 70.2 . . ?
O12 C24 Cs2 56.3(4) . . ?
O12 C24 C23 110.1(8) . . ?
O12 C24 H24A 109.6 . . ?
O12 C24 H24B 109.6 . . ?
C23 C24 Cs2 87.7(6) . . ?
C23 C24 H24A 109.6 . . ?
C23 C24 H24B 109.6 . . ?
H24A C24 H24B 108.2 . . ?

loop_
_geom_bond_atom_site_label_1
_geom_bond_atom_site_label_2
_geom_bond_distance
_geom_bond_site_symmetry_2
_geom_bond_publ_flag
Cs1 O1 3.113(5) . ?
Cs1 O2 3.281(6) . ?
Cs1 O3 3.095(6) . ?
Cs1 O4 3.075(6) . ?
Cs1 O5 3.159(6) . ?
Cs1 O6 3.130(6) . ?
Cs2 O7 3.055(7) . ?
Cs2 O8 3.212(7) . ?
Cs2 O9 3.084(5) . ?
Cs2 O10 3.196(7) . ?
Cs2 O11 3.084(7) . ?
Cs2 O12 3.171(5) . ?
Cs3 Sb1 4.5361(5) . ?
Cs3 Br1 3.5873(7) 1_545 ?
Cs3 Br2 3.6276(12) . ?
Cs3 Br3 3.6430(12) . ?
Cs3 Br4 3.6745(12) 1_545 ?
Cs3 Br5 3.7305(12) 1_545 ?
Cs3 Br6 3.6667(7) . ?
Sb1 Br1 2.7623(7) . ?
Sb1 Br2 2.8391(12) . ?
Sb1 Br3 2.8027(11) . ?
Sb1 Br4 2.8260(11) . ?
Sb1 Br5 2.8032(11) . ?
Sb1 Br6 2.8498(7) . ?
O1 C1 1.436(9) . ?
O1 C12 1.419(11) . ?
O2 C2 1.421(12) . ?
O2 C3 1.414(11) . ?
O3 C4 1.418(11) . ?
O3 C5 1.421(11) . ?
O4 C6 1.403(10) . ?
O4 C7 1.435(9) . ?
O5 C8 1.419(10) . ?
O5 C9 1.408(10) . ?
O6 C10 1.410(10) . ?
O6 C11 1.434(10) . ?
O7 C14 1.434(12) . ?
O7 C15 1.411(11) . ?
O8 C16 1.449(13) . ?
O8 C17 1.403(13) . ?
O9 C18 1.402(13) . ?
O9 C19 1.432(13) . ?
O10 C20 1.426(13) . ?
O10 C21 1.395(13) . ?
O11 C22 1.427(11) . ?
O11 C23 1.410(12) . ?
O12 C13 1.428(10) . ?
O12 C24 1.418(11) . ?
C1 H1A 0.9700 . ?
C1 H1B 0.9700 . ?
C1 C2 1.509(14) . ?
C2 H2A 0.9700 . ?
C2 H2B 0.9700 . ?
C3 H3A 0.9700 . ?
C3 H3B 0.9700 . ?
C3 C4 1.487(15) . ?
C4 H4A 0.9700 . ?
C4 H4B 0.9700 . ?
C5 H5A 0.9700 . ?
C5 H5B 0.9700 . ?
C5 C6 1.509(12) . ?
C6 H6A 0.9700 . ?
C6 H6B 0.9700 . ?
C7 H7A 0.9700 . ?
C7 H7B 0.9700 . ?
C7 C8 1.480(13) . ?
C8 H8A 0.9700 . ?
C8 H8B 0.9700 . ?
C9 H9A 0.9700 . ?
C9 H9B 0.9700 . ?
C9 C10 1.504(12) . ?
C10 H10A 0.9700 . ?
C10 H10B 0.9700 . ?
C11 H11A 0.9700 . ?
C11 H11B 0.9700 . ?
C11 C12 1.485(13) . ?
C12 H12A 0.9700 . ?
C12 H12B 0.9700 . ?
C13 H13A 0.9700 . ?
C13 H13B 0.9700 . ?
C13 C14 1.491(14) . ?
C14 H14A 0.9700 . ?
C14 H14B 0.9700 . ?
C15 H15A 0.9700 . ?
C15 H15B 0.9700 . ?
C15 C16 1.475(15) . ?
C16 H16A 0.9700 . ?
C16 H16B 0.9700 . ?
C17 H17A 0.9700 . ?
C17 H17B 0.9700 . ?
C17 C18 1.488(16) . ?
C18 H18A 0.9700 . ?
C18 H18B 0.9700 . ?
C19 H19A 0.9700 . ?
C19 H19B 0.9700 . ?
C19 C20 1.493(16) . ?
C20 H20A 0.9700 . ?
C20 H20B 0.9700 . ?
C21 H21A 0.9700 . ?
C21 H21B 0.9700 . ?
C21 C22 1.519(14) . ?
C22 H22A 0.9700 . ?
C22 H22B 0.9700 . ?
C23 H23A 0.9700 . ?
C23 H23B 0.9700 . ?
C23 C24 1.470(14) . ?
C24 H24A 0.9700 . ?
C24 H24B 0.9700 . ?

loop_
_geom_torsion_atom_site_label_1
_geom_torsion_atom_site_label_2
_geom_torsion_atom_site_label_3
_geom_torsion_atom_site_label_4
_geom_torsion
_geom_torsion_site_symmetry_1
_geom_torsion_site_symmetry_2
_geom_torsion_site_symmetry_3
_geom_torsion_site_symmetry_4
_geom_torsion_publ_flag
Cs1 O1 C1 C2 -23.7(8) . . . . ?
Cs1 O1 C12 C11 36.5(9) . . . . ?
Cs1 O2 C2 C1 -78.7(7) . . . . ?
Cs1 O2 C3 C4 71.2(8) . . . . ?
Cs1 O3 C4 C3 24.3(10) . . . . ?
Cs1 O3 C5 C6 -28.8(9) . . . . ?
Cs1 O4 C6 C5 -58.7(8) . . . . ?
Cs1 O4 C7 C8 -52.4(7) . . . . ?
Cs1 O5 C8 C7 -52.3(8) . . . . ?
Cs1 O5 C9 C10 52.8(8) . . . . ?
Cs1 O6 C10 C9 47.5(9) . . . . ?
Cs1 O6 C11 C12 54.9(9) . . . . ?
Cs2 O7 C14 C13 17.5(9) . . . . ?
Cs2 O7 C15 C16 -20.3(10) . . . . ?
Cs2 O8 C16 C15 -73.6(8) . . . . ?
Cs2 O8 C17 C18 72.1(9) . . . . ?
Cs2 O9 C18 C17 21.4(11) . . . . ?
Cs2 O9 C19 C20 -25.6(10) . . . . ?
Cs2 O10 C20 C19 -70.4(9) . . . . ?
Cs2 O10 C21 C22 72.1(8) . . . . ?
Cs2 O11 C22 C21 20.5(10) . . . . ?
Cs2 O11 C23 C24 -25.4(9) . . . . ?
Cs2 O12 C13 C14 77.9(7) . . . . ?
Cs2 O12 C24 C23 -72.8(8) . . . . ?
Cs2 C13 C14 O7 -12.6(7) . . . . ?
O1 C1 C2 Cs1 16.8(6) . . . . ?
O1 C1 C2 O2 74.8(9) . . . . ?
O2 C3 C4 O3 -68.3(10) . . . . ?
O3 C5 C6 O4 59.2(10) . . . . ?
O4 C7 C8 O5 72.1(9) . . . . ?
O5 C9 C10 O6 -67.3(10) . . . . ?
O6 C11 C12 O1 -62.1(10) . . . . ?
O7 C15 C16 O8 66.2(10) . . . . ?
O8 C17 C18 O9 -67.0(12) . . . . ?
O9 C19 C20 O10 66.6(11) . . . . ?
O10 C21 C22 O11 -64.1(10) . . . . ?
O11 C23 C24 Cs2 18.1(7) . . . . ?
O11 C23 C24 O12 70.8(10) . . . . ?
O12 C13 C14 O7 -69.3(10) . . . . ?
C1 O1 C12 C11 -174.9(7) . . . . ?
C2 O2 C3 C4 175.6(8) . . . . ?
C3 O2 C2 Cs1 -107.4(7) . . . . ?
C3 O2 C2 C1 173.9(7) . . . . ?
C4 O3 C5 C6 174.0(7) . . . . ?
C5 O3 C4 C3 -178.9(8) . . . . ?
C6 O4 C7 C8 177.2(6) . . . . ?
C7 O4 C6 C5 73.2(9) . . . . ?
C8 O5 C9 C10 -176.6(7) . . . . ?
C9 O5 C8 C7 175.8(7) . . . . ?
C10 O6 C11 C12 -81.8(10) . . . . ?
C11 O6 C10 C9 -178.5(7) . . . . ?
C12 O1 C1 C2 -172.4(7) . . . . ?
C13 O12 C24 Cs2 -104.2(6) . . . . ?
C13 O12 C24 C23 -177.0(8) . . . . ?
C14 O7 C15 C16 179.0(8) . . . . ?
C15 O7 C14 C13 179.0(7) . . . . ?
C16 O8 C17 C18 -178.9(9) . . . . ?
C17 O8 C16 C15 177.0(9) . . . . ?
C18 O9 C19 C20 178.7(9) . . . . ?
C19 O9 C18 C17 177.2(10) . . . . ?
C20 O10 C21 C22 -173.8(9) . . . . ?
C21 O10 C20 C19 175.4(9) . . . . ?
C22 O11 C23 C24 -179.5(8) . . . . ?
C23 O11 C22 C21 173.5(8) . . . . ?
C24 O12 C13 Cs2 106.4(6) . . . . ?
C24 O12 C13 C14 -175.8(8) . . . . ?

loop_
_twin_individual_id
_twin_individual_mass_fraction_refined
1 0.506(14)
2 0.494(14)

loop_
_exptl_oxdiff_crystal_face_indexfrac_h
_exptl_oxdiff_crystal_face_indexfrac_k
_exptl_oxdiff_crystal_face_indexfrac_l
_exptl_oxdiff_crystal_face_x
_exptl_oxdiff_crystal_face_y
_exptl_oxdiff_crystal_face_z
-0.0009 -0.0001 -0.9999 -0.0467 -0.0066 0.0047
0.0009 0.0001 0.9999 0.0467 0.0066 -0.0047
0.9993 0.0001 -0.0001 -0.0021 -0.0007 -0.0220
-0.9993 -0.0001 0.0001 0.0021 0.0007 0.0220
-1.9994 -0.0002 -0.9997 -0.0425 -0.0052 0.0487
0.0004 0.9997 0.0006 -0.0111 0.0771 -0.0015
-0.0004 -0.9997 -0.0006 0.0111 -0.0771 0.0015
-0.0013 0.9995 -1.9992 -0.1045 0.0639 0.0079
0.9984 1.9993 -1.9987 -0.1177 0.1403 -0.0156
0.0017 1.9995 1.0011 0.0246 0.1608 -0.0076
-1.9968 1.9994 1.0013 0.0288 0.1623 0.0365
